data_2239607
loop_
_publ_author_name
'Abbassi, Bahar'
'Brumfield, Michela'
'Jones, Lloyd M.'
'Nesterov, Vladimir N.'
'Carr, Andrew J.'

_publ_section_title
;
 5-Cyano-1,3-phenylene diacetate
;
_journal_coeditor_code CV5455
_journal_issue 6
_journal_name_full 'Acta Crystallographica Section E'
_journal_page_first o712
_journal_paper_doi 10.1107/S1600536814011374
_journal_volume 70
_journal_year 2014
_chemical_formula_iupac 'C11 H9 N O4'
_chemical_formula_moiety 'C11 H9 N O4'
_chemical_formula_sum 'C11 H9 N O4'
_chemical_formula_weight 219.19
_chemical_name_systematic
;
5-Cyano-1,3-phenylene diacetate
;
_space_group_IT_number 14
_symmetry_cell_setting monoclinic
_symmetry_space_group_name_Hall '-P 2ybc'
_symmetry_space_group_name_H-M 'P 1 21/c 1'
_atom_sites_solution_hydrogens geom
_atom_sites_solution_primary direct
_atom_sites_solution_secondary difmap
_audit_creation_method SHELXL-97
_cell_angle_alpha 90.00
_cell_angle_beta 109.1710(10)
_cell_angle_gamma 90.00
_cell_formula_units_Z 4
_cell_length_a 6.2293(5)
_cell_length_b 21.1153(17)
_cell_length_c 8.5989(7)
_cell_measurement_reflns_used 6321
_cell_measurement_temperature 200(2)
_cell_measurement_theta_max 27.08
_cell_measurement_theta_min 2.77
_cell_volume 1068.32(15)
_computing_cell_refinement 'SAINT (Bruker, 2007)'
_computing_data_collection 'APEX2 (Bruker, 2007)'
_computing_data_reduction 'SAINT (Bruker, 2007)'
_computing_molecular_graphics 'ORTEPIII (Burnett & Johnson, 1996)'
_computing_publication_material 'SHELXTL (Sheldrick, 2008)'
_computing_structure_refinement 'SHELXL97 (Sheldrick, 2008)'
_computing_structure_solution 'SHELXS97 (Sheldrick, 2008)'
_diffrn_ambient_temperature 200(2)
_diffrn_measured_fraction_theta_full 0.999
_diffrn_measured_fraction_theta_max 0.999
_diffrn_measurement_device_type 'Bruker APEXII CCD'
_diffrn_measurement_method '\w scans'
_diffrn_radiation_monochromator graphite
_diffrn_radiation_source 'fine-focus sealed tube'
_diffrn_radiation_type MoK\a
_diffrn_radiation_wavelength 0.71073
_diffrn_reflns_av_R_equivalents 0.0246
_diffrn_reflns_av_sigmaI/netI 0.0137
_diffrn_reflns_limit_h_max 7
_diffrn_reflns_limit_h_min -7
_diffrn_reflns_limit_k_max 27
_diffrn_reflns_limit_k_min -27
_diffrn_reflns_limit_l_max 10
_diffrn_reflns_limit_l_min -10
_diffrn_reflns_number 14252
_diffrn_reflns_theta_full 27.08
_diffrn_reflns_theta_max 27.08
_diffrn_reflns_theta_min 1.93
_exptl_absorpt_coefficient_mu 0.105
_exptl_absorpt_correction_T_max 0.9897
_exptl_absorpt_correction_T_min 0.9770
_exptl_absorpt_correction_type multi-scan
_exptl_absorpt_process_details '(SADABS; Bruker, 2007)'
_exptl_crystal_colour colourless
_exptl_crystal_density_diffrn 1.363
_exptl_crystal_density_method 'not measured'
_exptl_crystal_description block
_exptl_crystal_F_000 456
_exptl_crystal_size_max 0.22
_exptl_crystal_size_mid 0.16
_exptl_crystal_size_min 0.10
_refine_diff_density_max 0.173
_refine_diff_density_min -0.130
_refine_ls_extinction_coef 0.015(3)
_refine_ls_extinction_expression Fc^*^=kFc[1+0.001xFc^2^\l^3^/sin(2\q)]^-1/4^
_refine_ls_extinction_method 'SHELXL97 (Sheldrick, 2008)'
_refine_ls_goodness_of_fit_ref 1.013
_refine_ls_hydrogen_treatment constr
_refine_ls_matrix_type full
_refine_ls_number_parameters 148
_refine_ls_number_reflns 2340
_refine_ls_number_restraints 0
_refine_ls_restrained_S_all 1.013
_refine_ls_R_factor_all 0.0350
_refine_ls_R_factor_gt 0.0309
_refine_ls_shift/su_max 0.001
_refine_ls_shift/su_mean 0.000
_refine_ls_structure_factor_coef Fsqd
_refine_ls_weighting_details 'calc w=1/[\s^2^(Fo^2^)+(0.05P)^2^+0.2P] where P=(Fo^2^+2Fc^2^)/3'
_refine_ls_weighting_scheme calc
_refine_ls_wR_factor_gt 0.0883
_refine_ls_wR_factor_ref 0.0923
_reflns_number_gt 2067
_reflns_number_total 2340
_reflns_threshold_expression I>2sigma(I)
_cod_data_source_file cv5455sup1.cif
_cod_data_source_block I
_cod_original_sg_symbol_H-M 'P 21/c'
_cod_database_code 2239607
_cod_database_fobs_code 2239607

loop_
_symmetry_equiv_pos_as_xyz
'x, y, z'
'-x, y+1/2, -z+1/2'
'-x, -y, -z'
'x, -y-1/2, z-1/2'

loop_
_atom_site_type_symbol
_atom_site_label
_atom_site_fract_x
_atom_site_fract_y
_atom_site_fract_z
_atom_site_U_iso_or_equiv
_atom_site_adp_type
_atom_site_calc_flag
_atom_site_refinement_flags
_atom_site_occupancy
_atom_site_symmetry_multiplicity
O O1 0.44864(12) 0.62983(4) 0.67935(9) 0.0388(2) Uani d . 1 1
C C1 0.26158(17) 0.53192(5) 0.30796(13) 0.0347(2) Uani d . 1 1
N N1 -0.0537(2) 0.45024(6) 0.17554(15) 0.0578(3) Uani d . 1 1
O O2 0.11962(15) 0.68031(4) 0.55736(11) 0.0484(2) Uani d . 1 1
C C2 0.26753(17) 0.55886(5) 0.45661(13) 0.0345(2) Uani d . 1 1
H H2A 0.1601 0.5470 0.5083 0.041 Uiso calc R 1 1
O O3 0.73998(13) 0.60722(4) 0.23031(10) 0.0397(2) Uani d . 1 1
C C3 0.43337(17) 0.60332(5) 0.52755(13) 0.0331(2) Uani d . 1 1
O O4 0.67580(16) 0.71218(4) 0.23128(11) 0.0493(2) Uani d . 1 1
C C4 0.59239(17) 0.62130(5) 0.45604(13) 0.0349(2) Uani d . 1 1
H H4A 0.7062 0.6517 0.5071 0.042 Uiso calc R 1 1
C C5 0.58096(17) 0.59369(5) 0.30774(13) 0.0339(2) Uani d . 1 1
C C6 0.41844(18) 0.54912(5) 0.23152(14) 0.0355(2) Uani d . 1 1
H H6A 0.4137 0.5307 0.1297 0.043 Uiso calc R 1 1
C C7 0.27412(18) 0.66893(5) 0.67974(13) 0.0361(2) Uani d . 1 1
C C8 0.3085(2) 0.69393(6) 0.84782(15) 0.0490(3) Uani d . 1 1
H H8A 0.1718 0.7167 0.8487 0.073 Uiso calc R 1 1
H H8B 0.4387 0.7229 0.8795 0.073 Uiso calc R 1 1
H H8C 0.3377 0.6587 0.9261 0.073 Uiso calc R 1 1
C C9 0.77434(19) 0.66931(5) 0.19634(14) 0.0374(3) Uani d . 1 1
C C10 0.9438(2) 0.67242(6) 0.10879(19) 0.0531(3) Uani d . 1 1
H H10A 0.9422 0.7149 0.0623 0.080 Uiso calc R 1 1
H H10B 0.9055 0.6410 0.0199 0.080 Uiso calc R 1 1
H H10C 1.0956 0.6634 0.1864 0.080 Uiso calc R 1 1
C C11 0.0867(2) 0.48624(5) 0.23206(15) 0.0410(3) Uani d . 1 1

loop_
_atom_site_aniso_label
_atom_site_aniso_U_11
_atom_site_aniso_U_22
_atom_site_aniso_U_33
_atom_site_aniso_U_12
_atom_site_aniso_U_13
_atom_site_aniso_U_23
O1 0.0349(4) 0.0484(5) 0.0320(4) 0.0001(3) 0.0095(3) -0.0013(3)
C1 0.0325(5) 0.0302(5) 0.0416(6) -0.0003(4) 0.0125(4) 0.0017(4)
N1 0.0610(7) 0.0529(6) 0.0611(7) -0.0218(5) 0.0224(6) -0.0100(5)
O2 0.0467(5) 0.0513(5) 0.0431(5) 0.0103(4) 0.0091(4) -0.0065(4)
C2 0.0307(5) 0.0358(5) 0.0392(6) 0.0002(4) 0.0142(4) 0.0042(4)
O3 0.0395(4) 0.0349(4) 0.0539(5) -0.0003(3) 0.0278(4) 0.0008(3)
C3 0.0309(5) 0.0361(5) 0.0322(5) 0.0034(4) 0.0101(4) 0.0021(4)
O4 0.0627(6) 0.0390(4) 0.0547(5) 0.0099(4) 0.0309(4) 0.0054(4)
C4 0.0280(5) 0.0349(5) 0.0406(6) -0.0003(4) 0.0099(4) 0.0017(4)
C5 0.0303(5) 0.0328(5) 0.0425(6) 0.0028(4) 0.0171(4) 0.0044(4)
C6 0.0379(5) 0.0320(5) 0.0392(5) 0.0024(4) 0.0160(4) -0.0002(4)
C7 0.0380(5) 0.0363(5) 0.0370(6) -0.0058(4) 0.0163(4) -0.0014(4)
C8 0.0608(8) 0.0515(7) 0.0400(6) -0.0111(6) 0.0238(6) -0.0082(5)
C9 0.0389(6) 0.0358(5) 0.0394(6) -0.0003(4) 0.0153(4) 0.0021(4)
C10 0.0602(8) 0.0441(7) 0.0695(9) -0.0025(6) 0.0411(7) 0.0047(6)
C11 0.0437(6) 0.0377(6) 0.0443(6) -0.0053(5) 0.0183(5) -0.0017(5)

loop_
_atom_type_symbol
_atom_type_description
_atom_type_scat_dispersion_real
_atom_type_scat_dispersion_imag
_atom_type_scat_source
C C 0.0033 0.0016 'International Tables Vol C Tables 4.2.6.8 and 6.1.1.4'
H H 0.0000 0.0000 'International Tables Vol C Tables 4.2.6.8 and 6.1.1.4'
N N 0.0061 0.0033 'International Tables Vol C Tables 4.2.6.8 and 6.1.1.4'
O O 0.0106 0.0060 'International Tables Vol C Tables 4.2.6.8 and 6.1.1.4'

loop_
_geom_angle_atom_site_label_1
_geom_angle_atom_site_label_2
_geom_angle_atom_site_label_3
_geom_angle
C7 O1 C3 115.80(8)
C2 C1 C6 121.12(10)
C2 C1 C11 118.61(9)
C6 C1 C11 120.26(10)
C3 C2 C1 118.37(9)
C3 C2 H2A 120.8
C1 C2 H2A 120.8
C9 O3 C5 118.81(8)
C4 C3 C2 122.18(10)
C4 C3 O1 117.94(9)
C2 C3 O1 119.84(9)
C3 C4 C5 117.91(10)
C3 C4 H4A 121.0
C5 C4 H4A 121.0
C6 C5 C4 122.22(9)
C6 C5 O3 116.03(9)
C4 C5 O3 121.68(9)
C5 C6 C1 118.20(10)
C5 C6 H6A 120.9
C1 C6 H6A 120.9
O2 C7 O1 122.08(10)
O2 C7 C8 127.04(11)
O1 C7 C8 110.88(10)
C7 C8 H8A 109.5
C7 C8 H8B 109.5
H8A C8 H8B 109.5
C7 C8 H8C 109.5
H8A C8 H8C 109.5
H8B C8 H8C 109.5
O4 C9 O3 122.96(10)
O4 C9 C10 127.40(11)
O3 C9 C10 109.62(9)
C9 C10 H10A 109.5
C9 C10 H10B 109.5
H10A C10 H10B 109.5
C9 C10 H10C 109.5
H10A C10 H10C 109.5
H10B C10 H10C 109.5
N1 C11 C1 178.16(13)

loop_
_geom_bond_atom_site_label_1
_geom_bond_atom_site_label_2
_geom_bond_distance
O1 C7 1.3661(13)
O1 C3 1.3944(12)
C1 C2 1.3884(15)
C1 C6 1.3930(15)
C1 C11 1.4409(15)
N1 C11 1.1402(15)
O2 C7 1.1943(14)
C2 C3 1.3809(15)
C2 H2A 0.9500
O3 C9 1.3752(13)
O3 C5 1.3926(12)
C3 C4 1.3797(14)
O4 C9 1.1865(13)
C4 C5 1.3826(15)
C4 H4A 0.9500
C5 C6 1.3800(15)
C6 H6A 0.9500
C7 C8 1.4866(16)
C8 H8A 0.9800
C8 H8B 0.9800
C8 H8C 0.9800
C9 C10 1.4859(16)
C10 H10A 0.9800
C10 H10B 0.9800
C10 H10C 0.9800

loop_
_geom_hbond_atom_site_label_D
_geom_hbond_atom_site_label_H
_geom_hbond_atom_site_label_A
_geom_hbond_site_symmetry_A
_geom_hbond_distance_DH
_geom_hbond_distance_HA
_geom_hbond_distance_DA
_geom_hbond_angle_DHA
C4 H4A O2 1_655 0.95 2.54 3.3495(14) 143
C10 H10A O2 4_675 0.98 2.48 3.3738(15) 151
